data_4347589
loop_
_publ_author_name
'Lagaditis, Paraskevi O.'
'Schluscha\&s, Bastian'
'Demeshko, Serhiy'
'W\"urtele, Christian'
'Schneider, Sven'

_publ_section_title
;
 Square-Planar Cobalt(III) Pincer Complex.
;
_journal_issue 9
_journal_name_full 'Inorganic chemistry'
_journal_page_first 4529
_journal_page_last 4536
_journal_paper_doi 10.1021/acs.inorgchem.6b00369
_journal_volume 55
_journal_year 2016
_chemical_formula_sum 'C20 H41 B Cl Co F4 N P2'
_chemical_formula_weight 538.67
_chemical_name_common BS-A_075
_space_group_crystal_system triclinic
_space_group_IT_number 2
_space_group_name_Hall '-P 1'
_space_group_name_H-M_alt 'P -1'
_atom_sites_solution_hydrogens geom
_cell_angle_alpha 113.737(2)
_cell_angle_beta 109.182(2)
_cell_angle_gamma 90.202(2)
_cell_formula_units_Z 4
_cell_length_a 13.8511(6)
_cell_length_b 13.8909(7)
_cell_length_c 16.2469(8)
_cell_measurement_reflns_used 9975
_cell_measurement_temperature 101.(2)
_cell_measurement_theta_max 26.4444
_cell_measurement_theta_min 2.4700
_cell_volume 2669.1(2)
_computing_cell_refinement 'SAINT V8.34A (Bruker AXS Inc., 2013)'
_computing_data_collection 'Bruker Instrument Service v4.2.3'
_computing_data_reduction 'SAINT V8.34A (Bruker AXS Inc., 2013)'
_computing_structure_refinement 'SHELXL-2014/6 (Sheldrick, 2014)'
_computing_structure_solution 'SHELXT-2014 (Sheldrick, 2014)'
_diffrn_ambient_temperature 101.(2)
_diffrn_detector_area_resol_mean 10.4167
_diffrn_measured_fraction_theta_full 0.999
_diffrn_measured_fraction_theta_max 0.999
_diffrn_measurement_device_type 'Bruker D8 Venture CMOS'
_diffrn_measurement_method 'omega and phi scans'
_diffrn_radiation_monochromator 'multilayer optics'
_diffrn_radiation_type MoK\a
_diffrn_radiation_wavelength 0.71073
_diffrn_reflns_av_R_equivalents 0.0771
_diffrn_reflns_av_unetI/netI 0.0447
_diffrn_reflns_limit_h_max 16
_diffrn_reflns_limit_h_min -16
_diffrn_reflns_limit_k_max 16
_diffrn_reflns_limit_k_min -16
_diffrn_reflns_limit_l_max 19
_diffrn_reflns_limit_l_min -19
_diffrn_reflns_number 65047
_diffrn_reflns_theta_full 25.35
_diffrn_reflns_theta_max 25.35
_diffrn_reflns_theta_min 2.47
_diffrn_source 'microfucus sealed tube'
_diffrn_source_type 'INCOATEC microfocus sealed tube'
_exptl_absorpt_coefficient_mu 0.899
_exptl_absorpt_correction_T_max 0.75
_exptl_absorpt_correction_T_min 0.63
_exptl_absorpt_correction_type multi-scan
_exptl_absorpt_process_details 'SADABS V2014/4 (Bruker AXS Inc.)'
_exptl_crystal_colour 'clear intense red'
_exptl_crystal_density_diffrn 1.340
_exptl_crystal_density_method 'not measured'
_exptl_crystal_description plate
_exptl_crystal_F_000 1132
_exptl_crystal_size_max 0.246
_exptl_crystal_size_mid 0.100
_exptl_crystal_size_min 0.032
_refine_diff_density_max 0.945
_refine_diff_density_min -1.079
_refine_ls_extinction_method none
_refine_ls_goodness_of_fit_ref 1.156
_refine_ls_hydrogen_treatment constr
_refine_ls_matrix_type full
_refine_ls_number_parameters 565
_refine_ls_number_reflns 9772
_refine_ls_number_restraints 0
_refine_ls_restrained_S_all 1.156
_refine_ls_R_factor_all 0.0889
_refine_ls_R_factor_gt 0.0668
_refine_ls_shift/su_max 0.001
_refine_ls_shift/su_mean 0.000
_refine_ls_structure_factor_coef Fsqd
_refine_ls_weighting_details 'w=1/[\s^2^(Fo^2^)+20.5628P] where P=(Fo^2^+2Fc^2^)/3'
_refine_ls_weighting_scheme calc
_refine_ls_wR_factor_gt 0.1395
_refine_ls_wR_factor_ref 0.1495
_reflns_number_gt 7717
_reflns_number_total 9772
_reflns_threshold_expression 'I > 2\s(I)'
_cod_data_source_file ic6b00369_si_008.cif
_cod_data_source_block I
_cod_database_code 4347589

loop_
_space_group_symop_operation_xyz
'x, y, z'
'-x, -y, -z'

loop_
_atom_site_type_symbol
_atom_site_label
_atom_site_fract_x
_atom_site_fract_y
_atom_site_fract_z
_atom_site_U_iso_or_equiv
_atom_site_adp_type
_atom_site_calc_flag
_atom_site_refinement_flags_adp
_atom_site_refinement_flags_posn
_atom_site_occupancy
C C1 0.4800(5) 0.5125(5) 0.3651(4) 0.0248(13) Uani d . . 1
H H1 0.5298 0.4961 0.412 0.03 Uiso calc U R 1
C C2 0.3828(5) 0.4602(5) 0.3226(5) 0.0313(14) Uani d . . 1
H H2 0.3602 0.408 0.3389 0.038 Uiso calc U R 1
C C3 0.1907(5) 0.5423(5) 0.2751(5) 0.0345(16) Uani d . . 1
C C4 0.2346(7) 0.6537(6) 0.3547(6) 0.054(2) Uani d . . 1
H H4A 0.2458 0.7016 0.3267 0.082 Uiso calc U R 1
H H4B 0.3006 0.6523 0.4009 0.082 Uiso calc U R 1
H H4C 0.1858 0.6792 0.3878 0.082 Uiso calc U R 1
C C5 0.1568(6) 0.4736(6) 0.3186(6) 0.047(2) Uani d . . 1
H H5A 0.1302 0.4005 0.2688 0.071 Uiso calc U R 1
H H5B 0.1024 0.5033 0.3429 0.071 Uiso calc U R 1
H H5C 0.2163 0.4732 0.3718 0.071 Uiso calc U R 1
C C6 0.0970(6) 0.5447(7) 0.1941(7) 0.056(2) Uani d . . 1
H H6A 0.1189 0.5842 0.1634 0.085 Uiso calc U R 1
H H6B 0.0458 0.5796 0.2206 0.085 Uiso calc U R 1
H H6C 0.0662 0.4717 0.1461 0.085 Uiso calc U R 1
C C7 0.2630(5) 0.3689(5) 0.1205(5) 0.0370(17) Uani d . . 1
C C8 0.3664(7) 0.3344(6) 0.1146(7) 0.066(3) Uani d . . 1
H H8A 0.3534 0.2689 0.0557 0.099 Uiso calc U R 1
H H8B 0.4039 0.3214 0.1709 0.099 Uiso calc U R 1
H H8C 0.4079 0.3907 0.1133 0.099 Uiso calc U R 1
C C9 0.2030(8) 0.3866(7) 0.0316(5) 0.067(3) Uani d . . 1
H H9A 0.1853 0.3189 -0.0261 0.1 Uiso calc U R 1
H H9B 0.2459 0.4382 0.026 0.1 Uiso calc U R 1
H H9C 0.1395 0.4139 0.038 0.1 Uiso calc U R 1
C C10 0.2021(6) 0.2810(5) 0.1260(5) 0.0458(19) Uani d . . 1
H H10A 0.1324 0.2973 0.1222 0.069 Uiso calc U R 1
H H10B 0.2378 0.2766 0.1871 0.069 Uiso calc U R 1
H H10C 0.1972 0.2127 0.0722 0.069 Uiso calc U R 1
C C11 0.6038(4) 0.6419(4) 0.3875(4) 0.0257(13) Uani d . . 1
H H11 0.6521 0.6182 0.4294 0.031 Uiso calc U R 1
C C12 0.6364(4) 0.7322(5) 0.3765(5) 0.0319(15) Uani d . . 1
H H12A 0.7032 0.725 0.3664 0.038 Uiso calc U R 1
H H12B 0.647 0.7976 0.436 0.038 Uiso calc U R 1
C C13 0.5222(4) 0.8857(4) 0.3218(4) 0.0187(11) Uani d . . 1
C C14 0.6232(5) 0.9622(5) 0.3940(5) 0.0319(15) Uani d . . 1
H H14A 0.6734 0.956 0.3621 0.048 Uiso calc U R 1
H H14B 0.6517 0.9439 0.4486 0.048 Uiso calc U R 1
H H14C 0.6088 1.0355 0.4172 0.048 Uiso calc U R 1
C C15 0.4462(4) 0.8929(5) 0.3743(4) 0.0246(13) Uani d . . 1
H H15A 0.3795 0.8492 0.3278 0.037 Uiso calc U R 1
H H15B 0.4365 0.9672 0.4046 0.037 Uiso calc U R 1
H H15C 0.4742 0.8669 0.4239 0.037 Uiso calc U R 1
C C16 0.4737(5) 0.9205(5) 0.2410(4) 0.0260(13) Uani d . . 1
H H16A 0.5243 0.9246 0.2117 0.039 Uiso calc U R 1
H H16B 0.4531 0.9906 0.2676 0.039 Uiso calc U R 1
H H16C 0.4127 0.8686 0.1919 0.039 Uiso calc U R 1
C C17 0.5972(4) 0.7031(4) 0.1787(4) 0.0237(13) Uani d . . 1
C C18 0.6237(5) 0.5911(5) 0.1661(6) 0.0387(17) Uani d . . 1
H H18A 0.5613 0.5444 0.1514 0.058 Uiso calc U R 1
H H18B 0.6768 0.5965 0.2258 0.058 Uiso calc U R 1
H H18C 0.6497 0.5616 0.1131 0.058 Uiso calc U R 1
C C19 0.5188(5) 0.6955(6) 0.0838(4) 0.0358(16) Uani d . . 1
H H19A 0.5472 0.6646 0.0326 0.054 Uiso calc U R 1
H H19B 0.5043 0.7669 0.0909 0.054 Uiso calc U R 1
H H19C 0.4546 0.6502 0.0671 0.054 Uiso calc U R 1
C C20 0.6966(4) 0.7778(5) 0.2079(5) 0.0321(15) Uani d . . 1
H H20A 0.7269 0.7494 0.1579 0.048 Uiso calc U R 1
H H20B 0.7462 0.7829 0.2691 0.048 Uiso calc U R 1
H H20C 0.68 0.8486 0.2152 0.048 Uiso calc U R 1
C C21 0.8950(4) 0.7663(5) 0.6101(4) 0.0249(13) Uani d . . 1
H H21 0.8471 0.7031 0.5658 0.03 Uiso calc U R 1
C C22 0.8625(4) 0.8679(5) 0.6237(5) 0.0329(15) Uani d . . 1
H H22A 0.7955 0.8689 0.6335 0.04 Uiso calc U R 1
H H22B 0.8524 0.8795 0.5654 0.04 Uiso calc U R 1
C C23 0.8990(4) 1.0217(5) 0.8209(4) 0.0251(13) Uani d . . 1
C C24 0.8707(5) 0.9214(6) 0.8324(6) 0.0401(17) Uani d . . 1
H H24A 0.8202 0.8693 0.7712 0.06 Uiso calc U R 1
H H24B 0.8407 0.941 0.8827 0.06 Uiso calc U R 1
H H24C 0.9332 0.8903 0.8505 0.06 Uiso calc U R 1
C C25 0.8006(5) 1.0691(6) 0.7909(5) 0.0349(16) Uani d . . 1
H H25A 0.753 1.0183 0.7275 0.052 Uiso calc U R 1
H H25B 0.819 1.1355 0.7879 0.052 Uiso calc U R 1
H H25C 0.7671 1.0839 0.8384 0.052 Uiso calc U R 1
C C26 0.9763(5) 1.1035(6) 0.9175(4) 0.0390(17) Uani d . . 1
H H26A 1.04 1.0738 0.9354 0.059 Uiso calc U R 1
H H26B 0.946 1.1202 0.9674 0.059 Uiso calc U R 1
H H26C 0.9925 1.1685 0.9115 0.059 Uiso calc U R 1
C C27 0.9807(4) 1.0720(4) 0.6824(4) 0.0190(12) Uani d . . 1
C C28 1.0567(4) 1.0279(5) 0.6298(4) 0.0283(14) Uani d . . 1
H H28A 1.0281 0.9548 0.581 0.042 Uiso calc U R 1
H H28B 1.1232 1.0285 0.6765 0.042 Uiso calc U R 1
H H28C 1.0669 1.0725 0.5985 0.042 Uiso calc U R 1
C C29 0.8815(5) 1.0835(6) 0.6105(5) 0.0374(16) Uani d . . 1
H H29A 0.8982 1.1359 0.589 0.056 Uiso calc U R 1
H H29B 0.831 1.1074 0.642 0.056 Uiso calc U R 1
H H29C 0.852 1.0146 0.5547 0.056 Uiso calc U R 1
C C30 1.0311(5) 1.1808(5) 0.7648(5) 0.0274(13) Uani d . . 1
H H30A 1.0549 1.2264 0.7401 0.041 Uiso calc U R 1
H H30B 1.0902 1.1727 0.8137 0.041 Uiso calc U R 1
H H30C 0.9805 1.2133 0.7935 0.041 Uiso calc U R 1
C C31 1.0165(5) 0.6572(5) 0.6309(4) 0.0236(12) Uani d . . 1
H H31 0.9665 0.5974 0.5821 0.028 Uiso calc U R 1
C C32 1.1134(5) 0.6432(5) 0.6739(4) 0.0282(14) Uani d . . 1
H H32 1.1352 0.5754 0.656 0.034 Uiso calc U R 1
C C33 1.2290(5) 0.7365(5) 0.8773(4) 0.0258(13) Uani d . . 1
C C34 1.2894(5) 0.6438(5) 0.8711(5) 0.0342(15) Uani d . . 1
H H34A 1.255 0.5828 0.8088 0.051 Uiso calc U R 1
H H34B 1.292 0.6239 0.9232 0.051 Uiso calc U R 1
H H34C 1.3599 0.6652 0.8775 0.051 Uiso calc U R 1
C C35 1.1243(6) 0.7071(6) 0.8805(5) 0.0419(17) Uani d . . 1
H H35A 1.0835 0.7648 0.8816 0.063 Uiso calc U R 1
H H35B 1.135 0.696 0.9386 0.063 Uiso calc U R 1
H H35C 1.087 0.6415 0.8232 0.063 Uiso calc U R 1
C C36 1.2874(6) 0.8364(6) 0.9688(5) 0.0435(18) Uani d . . 1
H H36A 1.353 0.8586 0.9658 0.065 Uiso calc U R 1
H H36B 1.3015 0.8211 1.0251 0.065 Uiso calc U R 1
H H36C 1.2454 0.8937 0.9741 0.065 Uiso calc U R 1
C C37 1.3089(5) 0.7715(5) 0.7292(5) 0.0351(16) Uani d . . 1
C C38 1.3424(6) 0.6621(6) 0.6844(6) 0.049(2) Uani d . . 1
H H38A 1.2837 0.613 0.6288 0.074 Uiso calc U R 1
H H38B 1.3653 0.6334 0.7325 0.074 Uiso calc U R 1
H H38C 1.3994 0.6706 0.6636 0.074 Uiso calc U R 1
C C39 1.2691(7) 0.8123(7) 0.6516(7) 0.059(3) Uani d . . 1
H H39A 1.2045 0.7669 0.602 0.089 Uiso calc U R 1
H H39B 1.3209 0.8107 0.6223 0.089 Uiso calc U R 1
H H39C 1.2562 0.8856 0.6809 0.089 Uiso calc U R 1
C C40 1.4019(6) 0.8486(6) 0.8135(7) 0.054(2) Uani d . . 1
H H40A 1.4541 0.8625 0.7893 0.08 Uiso calc U R 1
H H40B 1.4318 0.8172 0.8587 0.08 Uiso calc U R 1
H H40C 1.3796 0.9156 0.8467 0.08 Uiso calc U R 1
B B1 0.5893(5) 0.7667(6) 0.6126(5) 0.0255(15) Uani d . . 1
B B2 0.9083(5) 0.6481(6) 0.3841(5) 0.0262(15) Uani d . . 1
N N1 0.5080(3) 0.5907(3) 0.3406(3) 0.0161(9) Uani d . . 1
N N2 0.9895(3) 0.7588(3) 0.6576(3) 0.0163(9) Uani d . . 1
F F1 0.5976(3) 0.8101(3) 0.7083(2) 0.0381(9) Uani d . . 1
F F2 0.6726(3) 0.7110(3) 0.6040(3) 0.0362(9) Uani d . . 1
F F3 0.4982(3) 0.6976(4) 0.5557(3) 0.0541(12) Uani d . . 1
F F4 0.5968(3) 0.8474(3) 0.5838(3) 0.0372(9) Uani d . . 1
F F5 0.8996(3) 0.7556(3) 0.4162(3) 0.0354(9) Uani d . . 1
F F6 0.8306(3) 0.5968(3) 0.3971(3) 0.0349(9) Uani d . . 1
F F7 0.8940(3) 0.6047(3) 0.2870(3) 0.0410(10) Uani d . . 1
F F8 1.0034(3) 0.6351(4) 0.4367(3) 0.0537(12) Uani d . . 1
P P1 0.29766(11) 0.49612(11) 0.23190(10) 0.0176(3) Uani d . . 1
P P2 0.53920(10) 0.74397(11) 0.27330(10) 0.0159(3) Uani d . . 1
P P3 0.95966(10) 0.97469(11) 0.72846(10) 0.0151(3) Uani d . . 1
P P4 1.19830(11) 0.76318(11) 0.76806(10) 0.0167(3) Uani d . . 1
Cl Cl1 0.29323(10) 0.66434(11) 0.13652(10) 0.0239(3) Uani d . . 1
Cl Cl2 1.20431(10) 1.02133(11) 0.86839(10) 0.0236(3) Uani d . . 1
Co Co1 0.40816(5) 0.62416(6) 0.24381(5) 0.01329(16) Uani d . . 1
Co Co2 1.08922(5) 0.88114(6) 0.75747(5) 0.01298(16) Uani d . . 1

loop_
_atom_site_aniso_label
_atom_site_aniso_U_11
_atom_site_aniso_U_22
_atom_site_aniso_U_33
_atom_site_aniso_U_12
_atom_site_aniso_U_13
_atom_site_aniso_U_23
C1 0.034(3) 0.029(3) 0.026(3) 0.020(3) 0.020(3) 0.019(3)
C2 0.033(4) 0.038(4) 0.035(4) 0.007(3) 0.016(3) 0.024(3)
C3 0.028(3) 0.028(3) 0.058(5) 0.004(3) 0.031(3) 0.016(3)
C4 0.072(6) 0.031(4) 0.081(6) 0.012(4) 0.062(5) 0.017(4)
C5 0.055(5) 0.038(4) 0.080(6) 0.012(3) 0.055(5) 0.030(4)
C6 0.034(4) 0.067(6) 0.103(7) 0.021(4) 0.038(5) 0.060(6)
C7 0.047(4) 0.025(3) 0.030(4) -0.014(3) 0.020(3) -0.002(3)
C8 0.085(7) 0.036(4) 0.074(6) -0.002(4) 0.065(6) -0.007(4)
C9 0.096(7) 0.054(5) 0.024(4) -0.033(5) 0.012(4) 0.001(4)
C10 0.062(5) 0.024(4) 0.045(4) -0.013(3) 0.026(4) 0.003(3)
C11 0.024(3) 0.020(3) 0.023(3) 0.008(2) -0.001(2) 0.007(3)
C12 0.013(3) 0.036(4) 0.040(4) -0.001(3) -0.006(3) 0.022(3)
C13 0.017(3) 0.017(3) 0.019(3) 0.000(2) 0.005(2) 0.007(2)
C14 0.025(3) 0.027(3) 0.031(4) -0.010(3) 0.007(3) 0.004(3)
C15 0.019(3) 0.032(3) 0.020(3) 0.003(2) 0.008(2) 0.008(3)
C16 0.030(3) 0.022(3) 0.036(4) 0.009(3) 0.017(3) 0.018(3)
C17 0.018(3) 0.019(3) 0.032(3) 0.002(2) 0.013(3) 0.006(3)
C18 0.033(4) 0.020(3) 0.059(5) 0.010(3) 0.022(3) 0.008(3)
C19 0.026(3) 0.050(4) 0.023(3) 0.000(3) 0.013(3) 0.004(3)
C20 0.018(3) 0.035(4) 0.042(4) -0.001(3) 0.019(3) 0.009(3)
C21 0.023(3) 0.020(3) 0.022(3) -0.005(2) 0.001(2) 0.006(2)
C22 0.013(3) 0.026(3) 0.046(4) 0.002(2) 0.001(3) 0.009(3)
C23 0.020(3) 0.035(3) 0.030(3) 0.012(3) 0.013(3) 0.019(3)
C24 0.034(4) 0.055(5) 0.054(5) 0.009(3) 0.020(3) 0.042(4)
C25 0.021(3) 0.055(4) 0.040(4) 0.021(3) 0.019(3) 0.025(3)
C26 0.034(4) 0.062(5) 0.019(3) 0.018(3) 0.014(3) 0.013(3)
C27 0.018(3) 0.021(3) 0.020(3) 0.003(2) 0.005(2) 0.012(2)
C28 0.019(3) 0.045(4) 0.023(3) 0.008(3) 0.010(3) 0.014(3)
C29 0.027(3) 0.060(5) 0.040(4) 0.019(3) 0.011(3) 0.035(4)
C30 0.025(3) 0.021(3) 0.042(4) 0.006(2) 0.016(3) 0.016(3)
C31 0.032(3) 0.021(3) 0.020(3) 0.003(2) 0.015(3) 0.006(2)
C32 0.034(3) 0.020(3) 0.028(3) 0.008(3) 0.011(3) 0.007(3)
C33 0.031(3) 0.029(3) 0.023(3) 0.014(3) 0.010(3) 0.016(3)
C34 0.044(4) 0.025(3) 0.036(4) 0.014(3) 0.007(3) 0.021(3)
C35 0.050(4) 0.052(5) 0.046(4) 0.022(4) 0.031(4) 0.032(4)
C36 0.061(5) 0.041(4) 0.023(3) 0.023(4) 0.010(3) 0.013(3)
C37 0.033(4) 0.039(4) 0.063(5) 0.028(3) 0.037(4) 0.034(4)
C38 0.064(5) 0.049(5) 0.080(6) 0.040(4) 0.061(5) 0.043(4)
C39 0.086(6) 0.064(6) 0.088(7) 0.048(5) 0.075(6) 0.055(5)
C40 0.034(4) 0.041(4) 0.099(7) 0.012(3) 0.040(4) 0.030(5)
B1 0.023(3) 0.033(4) 0.022(3) 0.006(3) 0.010(3) 0.011(3)
B2 0.028(4) 0.027(4) 0.030(4) 0.007(3) 0.017(3) 0.012(3)
N1 0.016(2) 0.020(2) 0.012(2) 0.0080(18) 0.0074(18) 0.0042(19)
N2 0.020(2) 0.017(2) 0.017(2) 0.0061(18) 0.0095(19) 0.0086(19)
F1 0.043(2) 0.053(2) 0.0226(19) 0.0144(18) 0.0183(17) 0.0153(18)
F2 0.044(2) 0.043(2) 0.045(2) 0.0224(18) 0.0300(19) 0.0301(19)
F3 0.038(2) 0.065(3) 0.040(2) -0.014(2) 0.013(2) 0.006(2)
F4 0.049(2) 0.039(2) 0.040(2) 0.0222(18) 0.0215(19) 0.0283(19)
F5 0.046(2) 0.0248(19) 0.038(2) 0.0012(16) 0.0213(18) 0.0121(17)
F6 0.046(2) 0.0226(18) 0.048(2) 0.0089(16) 0.0334(19) 0.0132(17)
F7 0.047(2) 0.045(2) 0.025(2) -0.0017(18) 0.0199(18) 0.0040(17)
F8 0.034(2) 0.090(4) 0.044(3) 0.030(2) 0.0168(19) 0.033(2)
P1 0.0185(7) 0.0148(7) 0.0229(7) -0.0001(5) 0.0120(6) 0.0077(6)
P2 0.0094(6) 0.0150(7) 0.0224(7) 0.0010(5) 0.0023(5) 0.0099(6)
P3 0.0098(6) 0.0152(7) 0.0197(7) 0.0036(5) 0.0031(5) 0.0086(6)
P4 0.0172(7) 0.0174(7) 0.0204(7) 0.0096(5) 0.0097(6) 0.0105(6)
Cl1 0.0134(6) 0.0297(8) 0.0289(8) -0.0025(5) -0.0005(5) 0.0193(6)
Cl2 0.0151(6) 0.0184(7) 0.0281(8) 0.0027(5) 0.0004(6) 0.0070(6)
Co1 0.0111(3) 0.0123(3) 0.0164(4) 0.0006(3) 0.0041(3) 0.0067(3)
Co2 0.0111(3) 0.0131(3) 0.0158(4) 0.0039(3) 0.0048(3) 0.0071(3)

loop_
_atom_type_symbol
_atom_type_description
_atom_type_scat_dispersion_real
_atom_type_scat_dispersion_imag
_atom_type_scat_source
C C 0.0033 0.0016 'International Tables Vol C Tables 4.2.6.8 and 6.1.1.4'
H H 0.0000 0.0000 'International Tables Vol C Tables 4.2.6.8 and 6.1.1.4'
B B 0.0013 0.0007 'International Tables Vol C Tables 4.2.6.8 and 6.1.1.4'
N N 0.0061 0.0033 'International Tables Vol C Tables 4.2.6.8 and 6.1.1.4'
F F 0.0171 0.0103 'International Tables Vol C Tables 4.2.6.8 and 6.1.1.4'
P P 0.1023 0.0942 'International Tables Vol C Tables 4.2.6.8 and 6.1.1.4'
Cl Cl 0.1484 0.1585 'International Tables Vol C Tables 4.2.6.8 and 6.1.1.4'
Co Co 0.3494 0.9721 'International Tables Vol C Tables 4.2.6.8 and 6.1.1.4'

loop_
_geom_angle_atom_site_label_1
_geom_angle_atom_site_label_2
_geom_angle_atom_site_label_3
_geom_angle
C2 C1 N1 120.0(5)
C2 C1 H1 120.0
N1 C1 H1 120.0
C1 C2 P1 115.3(5)
C1 C2 H2 122.4
P1 C2 H2 122.4
C4 C3 C6 110.6(6)
C4 C3 C5 108.1(6)
C6 C3 C5 109.2(6)
C4 C3 P1 104.9(4)
C6 C3 P1 111.0(5)
C5 C3 P1 112.9(5)
C3 C4 H4A 109.5
C3 C4 H4B 109.5
H4A C4 H4B 109.5
C3 C4 H4C 109.5
H4A C4 H4C 109.5
H4B C4 H4C 109.5
C3 C5 H5A 109.5
C3 C5 H5B 109.5
H5A C5 H5B 109.5
C3 C5 H5C 109.5
H5A C5 H5C 109.5
H5B C5 H5C 109.5
C3 C6 H6A 109.5
C3 C6 H6B 109.5
H6A C6 H6B 109.5
C3 C6 H6C 109.5
H6A C6 H6C 109.5
H6B C6 H6C 109.5
C9 C7 C10 110.7(6)
C9 C7 C8 109.7(7)
C10 C7 C8 108.0(6)
C9 C7 P1 110.7(5)
C10 C7 P1 112.2(5)
C8 C7 P1 105.5(5)
C7 C8 H8A 109.5
C7 C8 H8B 109.5
H8A C8 H8B 109.5
C7 C8 H8C 109.5
H8A C8 H8C 109.5
H8B C8 H8C 109.5
C7 C9 H9A 109.5
C7 C9 H9B 109.5
H9A C9 H9B 109.5
C7 C9 H9C 109.5
H9A C9 H9C 109.5
H9B C9 H9C 109.5
C7 C10 H10A 109.5
C7 C10 H10B 109.5
H10A C10 H10B 109.5
C7 C10 H10C 109.5
H10A C10 H10C 109.5
H10B C10 H10C 109.5
N1 C11 C12 121.3(5)
N1 C11 H11 119.4
C12 C11 H11 119.4
C11 C12 P2 110.7(4)
C11 C12 H12A 109.5
P2 C12 H12A 109.5
C11 C12 H12B 109.5
P2 C12 H12B 109.5
H12A C12 H12B 108.1
C16 C13 C15 108.3(5)
C16 C13 C14 109.1(5)
C15 C13 C14 108.8(5)
C16 C13 P2 111.5(4)
C15 C13 P2 105.4(4)
C14 C13 P2 113.6(4)
C13 C14 H14A 109.5
C13 C14 H14B 109.5
H14A C14 H14B 109.5
C13 C14 H14C 109.5
H14A C14 H14C 109.5
H14B C14 H14C 109.5
C13 C15 H15A 109.5
C13 C15 H15B 109.5
H15A C15 H15B 109.5
C13 C15 H15C 109.5
H15A C15 H15C 109.5
H15B C15 H15C 109.5
C13 C16 H16A 109.5
C13 C16 H16B 109.5
H16A C16 H16B 109.5
C13 C16 H16C 109.5
H16A C16 H16C 109.5
H16B C16 H16C 109.5
C19 C17 C20 109.9(5)
C19 C17 C18 109.4(5)
C20 C17 C18 109.2(5)
C19 C17 P2 110.5(4)
C20 C17 P2 112.9(4)
C18 C17 P2 104.7(4)
C17 C18 H18A 109.5
C17 C18 H18B 109.5
H18A C18 H18B 109.5
C17 C18 H18C 109.5
H18A C18 H18C 109.5
H18B C18 H18C 109.5
C17 C19 H19A 109.5
C17 C19 H19B 109.5
H19A C19 H19B 109.5
C17 C19 H19C 109.5
H19A C19 H19C 109.5
H19B C19 H19C 109.5
C17 C20 H20A 109.5
C17 C20 H20B 109.5
H20A C20 H20B 109.5
C17 C20 H20C 109.5
H20A C20 H20C 109.5
H20B C20 H20C 109.5
N2 C21 C22 121.4(5)
N2 C21 H21 119.3
C22 C21 H21 119.3
C21 C22 P3 110.3(4)
C21 C22 H22A 109.6
P3 C22 H22A 109.6
C21 C22 H22B 109.6
P3 C22 H22B 109.6
H22A C22 H22B 108.1
C26 C23 C25 109.7(5)
C26 C23 C24 109.0(5)
C25 C23 C24 109.3(5)
C26 C23 P3 110.7(4)
C25 C23 P3 113.1(4)
C24 C23 P3 104.9(4)
C23 C24 H24A 109.5
C23 C24 H24B 109.5
H24A C24 H24B 109.5
C23 C24 H24C 109.5
H24A C24 H24C 109.5
H24B C24 H24C 109.5
C23 C25 H25A 109.5
C23 C25 H25B 109.5
H25A C25 H25B 109.5
C23 C25 H25C 109.5
H25A C25 H25C 109.5
H25B C25 H25C 109.5
C23 C26 H26A 109.5
C23 C26 H26B 109.5
H26A C26 H26B 109.5
C23 C26 H26C 109.5
H26A C26 H26C 109.5
H26B C26 H26C 109.5
C30 C27 C29 109.4(5)
C30 C27 C28 108.8(5)
C29 C27 C28 108.7(5)
C30 C27 P3 111.0(4)
C29 C27 P3 113.8(4)
C28 C27 P3 104.9(4)
C27 C28 H28A 109.5
C27 C28 H28B 109.5
H28A C28 H28B 109.5
C27 C28 H28C 109.5
H28A C28 H28C 109.5
H28B C28 H28C 109.5
C27 C29 H29A 109.5
C27 C29 H29B 109.5
H29A C29 H29B 109.5
C27 C29 H29C 109.5
H29A C29 H29C 109.5
H29B C29 H29C 109.5
C27 C30 H30A 109.5
C27 C30 H30B 109.5
H30A C30 H30B 109.5
C27 C30 H30C 109.5
H30A C30 H30C 109.5
H30B C30 H30C 109.5
C32 C31 N2 120.3(5)
C32 C31 H31 119.9
N2 C31 H31 119.9
C31 C32 P4 114.8(5)
C31 C32 H32 122.6
P4 C32 H32 122.6
C34 C33 C36 110.5(5)
C34 C33 C35 108.8(5)
C36 C33 C35 108.7(6)
C34 C33 P4 112.4(4)
C36 C33 P4 110.8(4)
C35 C33 P4 105.5(4)
C33 C34 H34A 109.5
C33 C34 H34B 109.5
H34A C34 H34B 109.5
C33 C34 H34C 109.5
H34A C34 H34C 109.5
H34B C34 H34C 109.5
C33 C35 H35A 109.5
C33 C35 H35B 109.5
H35A C35 H35B 109.5
C33 C35 H35C 109.5
H35A C35 H35C 109.5
H35B C35 H35C 109.5
C33 C36 H36A 109.5
C33 C36 H36B 109.5
H36A C36 H36B 109.5
C33 C36 H36C 109.5
H36A C36 H36C 109.5
H36B C36 H36C 109.5
C40 C37 C39 110.5(6)
C40 C37 C38 109.1(6)
C39 C37 C38 108.5(6)
C40 C37 P4 110.9(5)
C39 C37 P4 105.0(4)
C38 C37 P4 112.8(5)
C37 C38 H38A 109.5
C37 C38 H38B 109.5
H38A C38 H38B 109.5
C37 C38 H38C 109.5
H38A C38 H38C 109.5
H38B C38 H38C 109.5
C37 C39 H39A 109.5
C37 C39 H39B 109.5
H39A C39 H39B 109.5
C37 C39 H39C 109.5
H39A C39 H39C 109.5
H39B C39 H39C 109.5
C37 C40 H40A 109.5
C37 C40 H40B 109.5
H40A C40 H40B 109.5
C37 C40 H40C 109.5
H40A C40 H40C 109.5
H40B C40 H40C 109.5
F3 B1 F1 110.1(5)
F3 B1 F4 111.3(5)
F1 B1 F4 110.1(5)
F3 B1 F2 109.1(5)
F1 B1 F2 108.6(5)
F4 B1 F2 107.5(5)
F8 B2 F7 110.5(5)
F8 B2 F5 110.2(6)
F7 B2 F5 109.9(5)
F8 B2 F6 109.1(5)
F7 B2 F6 109.1(5)
F5 B2 F6 107.9(5)
C11 N1 C1 117.0(5)
C11 N1 Co1 122.2(4)
C1 N1 Co1 120.8(4)
C21 N2 C31 116.6(5)
C21 N2 Co2 122.8(4)
C31 N2 Co2 120.6(4)
C2 P1 C3 104.4(3)
C2 P1 C7 102.5(3)
C3 P1 C7 115.9(3)
C2 P1 Co1 99.0(2)
C3 P1 Co1 115.6(2)
C7 P1 Co1 116.0(2)
C12 P2 C13 104.0(3)
C12 P2 C17 104.9(3)
C13 P2 C17 115.0(3)
C12 P2 Co1 99.3(2)
C13 P2 Co1 116.77(18)
C17 P2 Co1 114.11(18)
C22 P3 C27 103.7(3)
C22 P3 C23 104.6(3)
C27 P3 C23 115.1(3)
C22 P3 Co2 99.5(2)
C27 P3 Co2 116.22(18)
C23 P3 Co2 114.77(19)
C32 P4 C37 104.6(3)
C32 P4 C33 102.6(3)
C37 P4 C33 115.4(3)
C32 P4 Co2 98.9(2)
C37 P4 Co2 115.9(2)
C33 P4 Co2 116.03(19)
N1 Co1 Cl1 178.63(14)
N1 Co1 P1 85.00(14)
Cl1 Co1 P1 94.73(6)
N1 Co1 P2 85.19(14)
Cl1 Co1 P2 95.09(6)
P1 Co1 P2 170.16(6)
N2 Co2 Cl2 178.41(14)
N2 Co2 P4 85.36(14)
Cl2 Co2 P4 94.68(6)
N2 Co2 P3 84.91(13)
Cl2 Co2 P3 95.07(6)
P4 Co2 P3 170.24(6)

loop_
_geom_bond_atom_site_label_1
_geom_bond_atom_site_label_2
_geom_bond_distance
C1 C2 1.340(9)
C1 N1 1.392(7)
C1 H1 0.95
C2 P1 1.806(6)
C2 H2 0.95
C3 C4 1.517(10)
C3 C6 1.526(11)
C3 C5 1.547(9)
C3 P1 1.852(6)
C4 H4A 0.98
C4 H4B 0.98
C4 H4C 0.98
C5 H5A 0.98
C5 H5B 0.98
C5 H5C 0.98
C6 H6A 0.98
C6 H6B 0.98
C6 H6C 0.98
C7 C9 1.527(11)
C7 C10 1.531(9)
C7 C8 1.533(11)
C7 P1 1.864(6)
C8 H8A 0.98
C8 H8B 0.98
C8 H8C 0.98
C9 H9A 0.98
C9 H9B 0.98
C9 H9C 0.98
C10 H10A 0.98
C10 H10B 0.98
C10 H10C 0.98
C11 N1 1.319(7)
C11 C12 1.429(8)
C11 H11 0.95
C12 P2 1.841(6)
C12 H12A 0.99
C12 H12B 0.99
C13 C16 1.531(8)
C13 C15 1.539(8)
C13 C14 1.539(7)
C13 P2 1.851(6)
C14 H14A 0.98
C14 H14B 0.98
C14 H14C 0.98
C15 H15A 0.98
C15 H15B 0.98
C15 H15C 0.98
C16 H16A 0.98
C16 H16B 0.98
C16 H16C 0.98
C17 C19 1.529(9)
C17 C20 1.537(8)
C17 C18 1.546(8)
C17 P2 1.855(6)
C18 H18A 0.98
C18 H18B 0.98
C18 H18C 0.98
C19 H19A 0.98
C19 H19B 0.98
C19 H19C 0.98
C20 H20A 0.98
C20 H20B 0.98
C20 H20C 0.98
C21 N2 1.312(7)
C21 C22 1.437(8)
C21 H21 0.95
C22 P3 1.832(6)
C22 H22A 0.99
C22 H22B 0.99
C23 C26 1.534(9)
C23 C25 1.535(8)
C23 C24 1.544(9)
C23 P3 1.853(6)
C24 H24A 0.98
C24 H24B 0.98
C24 H24C 0.98
C25 H25A 0.98
C25 H25B 0.98
C25 H25C 0.98
C26 H26A 0.98
C26 H26B 0.98
C26 H26C 0.98
C27 C30 1.520(8)
C27 C29 1.542(8)
C27 C28 1.544(8)
C27 P3 1.852(5)
C28 H28A 0.98
C28 H28B 0.98
C28 H28C 0.98
C29 H29A 0.98
C29 H29B 0.98
C29 H29C 0.98
C30 H30A 0.98
C30 H30B 0.98
C30 H30C 0.98
C31 C32 1.350(8)
C31 N2 1.392(7)
C31 H31 0.95
C32 P4 1.803(6)
C32 H32 0.95
C33 C34 1.525(8)
C33 C36 1.526(9)
C33 C35 1.528(9)
C33 P4 1.872(6)
C34 H34A 0.98
C34 H34B 0.98
C34 H34C 0.98
C35 H35A 0.98
C35 H35B 0.98
C35 H35C 0.98
C36 H36A 0.98
C36 H36B 0.98
C36 H36C 0.98
C37 C40 1.528(11)
C37 C39 1.529(10)
C37 C38 1.546(9)
C37 P4 1.857(6)
C38 H38A 0.98
C38 H38B 0.98
C38 H38C 0.98
C39 H39A 0.98
C39 H39B 0.98
C39 H39C 0.98
C40 H40A 0.98
C40 H40B 0.98
C40 H40C 0.98
B1 F3 1.371(8)
B1 F1 1.386(8)
B1 F4 1.392(8)
B1 F2 1.406(8)
B2 F8 1.373(8)
B2 F7 1.385(8)
B2 F5 1.389(8)
B2 F6 1.406(8)
N1 Co1 1.941(4)
N2 Co2 1.928(4)
P1 Co1 2.2478(15)
P2 Co1 2.2493(15)
P3 Co2 2.2550(15)
P4 Co2 2.2519(15)
Cl1 Co1 2.2025(15)
Cl2 Co2 2.2013(15)

loop_
_geom_torsion_atom_site_label_1
_geom_torsion_atom_site_label_2
_geom_torsion_atom_site_label_3
_geom_torsion_atom_site_label_4
_geom_torsion
N1 C1 C2 P1 2.1(8)
N1 C11 C12 P2 -12.4(8)
N2 C21 C22 P3 -11.1(8)
N2 C31 C32 P4 2.2(7)
C12 C11 N1 C1 -172.1(6)
C12 C11 N1 Co1 6.4(8)
C2 C1 N1 C11 177.7(6)
C2 C1 N1 Co1 -0.8(7)
C22 C21 N2 C31 -172.7(6)
C22 C21 N2 Co2 5.7(8)
C32 C31 N2 C21 177.7(6)
C32 C31 N2 Co2 -0.7(7)
C1 C2 P1 C3 -121.6(5)
C1 C2 P1 C7 117.3(5)
C1 C2 P1 Co1 -2.1(5)
C4 C3 P1 C2 77.2(6)
C6 C3 P1 C2 -163.2(5)
C5 C3 P1 C2 -40.3(6)
C4 C3 P1 C7 -170.9(5)
C6 C3 P1 C7 -51.4(6)
C5 C3 P1 C7 71.5(6)
C4 C3 P1 Co1 -30.3(6)
C6 C3 P1 Co1 89.2(5)
C5 C3 P1 Co1 -147.9(5)
C9 C7 P1 C2 -171.7(5)
C10 C7 P1 C2 64.1(6)
C8 C7 P1 C2 -53.2(6)
C9 C7 P1 C3 75.3(6)
C10 C7 P1 C3 -48.9(7)
C8 C7 P1 C3 -166.2(5)
C9 C7 P1 Co1 -65.1(6)
C10 C7 P1 Co1 170.7(5)
C8 C7 P1 Co1 53.4(6)
C11 C12 P2 C13 132.1(5)
C11 C12 P2 C17 -106.8(5)
C11 C12 P2 Co1 11.3(5)
C16 C13 P2 C12 160.6(4)
C15 C13 P2 C12 -82.1(4)
C14 C13 P2 C12 36.9(5)
C16 C13 P2 C17 46.5(5)
C15 C13 P2 C17 163.8(4)
C14 C13 P2 C17 -77.2(5)
C16 C13 P2 Co1 -91.3(4)
C15 C13 P2 Co1 26.0(4)
C14 C13 P2 Co1 145.0(4)
C19 C17 P2 C12 172.9(4)
C20 C17 P2 C12 -63.6(5)
C18 C17 P2 C12 55.1(4)
C19 C17 P2 C13 -73.6(5)
C20 C17 P2 C13 50.0(5)
C18 C17 P2 C13 168.7(4)
C19 C17 P2 Co1 65.3(5)
C20 C17 P2 Co1 -171.1(4)
C18 C17 P2 Co1 -52.4(4)
C21 C22 P3 C27 130.3(5)
C21 C22 P3 C23 -108.8(5)
C21 C22 P3 Co2 10.1(5)
C30 C27 P3 C22 161.3(4)
C29 C27 P3 C22 37.4(5)
C28 C27 P3 C22 -81.3(4)
C30 C27 P3 C23 47.7(5)
C29 C27 P3 C23 -76.2(5)
C28 C27 P3 C23 165.1(4)
C30 C27 P3 Co2 -90.6(4)
C29 C27 P3 Co2 145.5(4)
C28 C27 P3 Co2 26.8(4)
C26 C23 P3 C22 173.6(4)
C25 C23 P3 C22 -62.8(5)
C24 C23 P3 C22 56.2(5)
C26 C23 P3 C27 -73.2(5)
C25 C23 P3 C27 50.3(5)
C24 C23 P3 C27 169.3(4)
C26 C23 P3 Co2 65.6(5)
C25 C23 P3 Co2 -170.8(4)
C24 C23 P3 Co2 -51.8(4)
C31 C32 P4 C37 -122.1(5)
C31 C32 P4 C33 117.1(5)
C31 C32 P4 Co2 -2.3(5)
C40 C37 P4 C32 -162.9(5)
C39 C37 P4 C32 77.7(6)
C38 C37 P4 C32 -40.3(6)
C40 C37 P4 C33 -51.1(5)
C39 C37 P4 C33 -170.4(5)
C38 C37 P4 C33 71.6(6)
C40 C37 P4 Co2 89.4(5)
C39 C37 P4 Co2 -30.0(6)
C38 C37 P4 Co2 -147.9(5)
C34 C33 P4 C32 64.6(5)
C36 C33 P4 C32 -171.2(5)
C35 C33 P4 C32 -53.7(5)
C34 C33 P4 C37 -48.5(6)
C36 C33 P4 C37 75.7(5)
C35 C33 P4 C37 -166.8(4)
C34 C33 P4 Co2 171.1(4)
C36 C33 P4 Co2 -64.7(5)
C35 C33 P4 Co2 52.8(5)
